data_1565187
loop_
_publ_author_name
'Chai, Jinkui'
'Ding, Wei'
'Wang, Chen'
'Ito, Shingo'
'Wu, Junliang'
'Yoshikai, Naohiko'

_publ_section_title
;
 Ritter-type iodo(III)amidation of unactivated alkynes for the
 stereoselective synthesis of multisubstituted enamides
;
_journal_name_full 'Chemical Science'
_journal_paper_doi 10.1039/D1SC05240C
_journal_year 2021
_chemical_formula_sum 'C19 H22 F6 I N O2'
_chemical_formula_weight 537.27
_space_group_crystal_system monoclinic
_space_group_IT_number 14
_space_group_name_Hall '-P 2ybc'
_space_group_name_H-M_alt 'P 1 21/c 1'
_atom_sites_solution_hydrogens geom
_audit_update_record
;
2021-06-30 deposited with the CCDC.	2021-11-11 downloaded from the CCDC.
;
_cell_angle_alpha 90
_cell_angle_beta 92.8262(19)
_cell_angle_gamma 90
_cell_formula_units_Z 8
_cell_length_a 10.9318(5)
_cell_length_b 28.7192(12)
_cell_length_c 13.4936(5)
_cell_measurement_reflns_used 9842
_cell_measurement_temperature 100.(2)
_cell_measurement_theta_max 28.5182
_cell_measurement_theta_min 2.3433
_cell_volume 4231.2(3)
_computing_cell_refinement 'SAINT V8.40B (Bruker Nano, Inc., 2019)'
_computing_data_collection 'APEX3 (Ver 2019.11, Bruker AXS Inc., 2020)'
_computing_data_reduction 'SAINT V8.40B (Bruker Nano, Inc., 2019)'
_computing_publication_material 'APEX3 (Ver 2019.11, Bruker AXS Inc., 2020)'
_computing_structure_refinement 'SHELXL-2018/3 (Sheldrick, 2018)'
_computing_structure_solution 'XT, VERSION 2018/2'
_diffrn_ambient_temperature 100.(2)
_diffrn_detector_area_resol_mean 7.3910
_diffrn_measured_fraction_theta_full 0.995
_diffrn_measured_fraction_theta_max 0.995
_diffrn_measurement_device 'four-circle diffractometer'
_diffrn_measurement_device_type 'Photon II CPADs detector'
_diffrn_measurement_method 'phi and omega scans'
_diffrn_radiation_monochromator 'Multilayer Mirror'
_diffrn_radiation_probe x-ray
_diffrn_radiation_type MoK\a
_diffrn_radiation_wavelength 0.71073
_diffrn_reflns_av_R_equivalents 0.1026
_diffrn_reflns_av_unetI/netI 0.1069
_diffrn_reflns_limit_h_max 14
_diffrn_reflns_limit_h_min -14
_diffrn_reflns_limit_k_max 38
_diffrn_reflns_limit_k_min -38
_diffrn_reflns_limit_l_max 18
_diffrn_reflns_limit_l_min -14
_diffrn_reflns_number 40809
_diffrn_reflns_theta_full 25.24
_diffrn_reflns_theta_max 28.74
_diffrn_reflns_theta_min 2.00
_diffrn_source 'Incoatec microfocus source'
_diffrn_source_current 1.4
_diffrn_source_power 0.07
_diffrn_source_type 'Bruker D8 Quest'
_diffrn_source_voltage 50
_exptl_absorpt_coefficient_mu 1.580
_exptl_absorpt_correction_T_max 0.98
_exptl_absorpt_correction_T_min 0.68
_exptl_absorpt_correction_type multi-scan
_exptl_absorpt_process_details
;
SADABS-2016/2 - Bruker AXS area detector scaling and absorption correction
;
_exptl_crystal_colour colourless
_exptl_crystal_density_diffrn 1.687
_exptl_crystal_density_method 'not measured'
_exptl_crystal_description plate
_exptl_crystal_F_000 2128
_exptl_crystal_size_max 0.220
_exptl_crystal_size_mid 0.100
_exptl_crystal_size_min 0.010
_refine_diff_density_max 1.814
_refine_diff_density_min -1.904
_refine_ls_extinction_method none
_refine_ls_goodness_of_fit_ref 1.077
_refine_ls_hydrogen_treatment constr
_refine_ls_matrix_type full
_refine_ls_number_parameters 881
_refine_ls_number_reflns 10915
_refine_ls_number_restraints 2145
_refine_ls_restrained_S_all 1.015
_refine_ls_R_factor_all 0.1108
_refine_ls_R_factor_gt 0.0669
_refine_ls_shift/su_max 0.000
_refine_ls_shift/su_mean 0.000
_refine_ls_structure_factor_coef Fsqd
_refine_ls_weighting_details 'w=1/[\s^2^(Fo^2^)+(0.0398P)^2^+15.6109P] where P=(Fo^2^+2Fc^2^)/3'
_refine_ls_weighting_scheme calc
_refine_ls_wR_factor_gt 0.1307
_refine_ls_wR_factor_ref 0.1466
_reflns_Friedel_coverage 0.000
_reflns_number_gt 7437
_reflns_number_total 10915
_reflns_threshold_expression 'I > 2\s(I)'
_cod_data_source_file d1sc05240c2.cif
_cod_data_source_block ito117m
_cod_depositor_comments
;
The following automatic conversions were performed:

data item '_diffrn_radiation_probe' value 'X-ray' was changed to
'x-ray' in accordance with the
/home/data/users/saulius/crontab/automatic-downloads/rss-feeds/RSC/lib/dictionaries/cif_core.dic
dictionary named 'cif_core.dic' version 2.4.2 last updated on
2011-04-26.

data item '_exptl_absorpt_correction_type' value 'Multi-Scan' was
changed to 'multi-scan' in accordance with the
/home/data/users/saulius/crontab/automatic-downloads/rss-feeds/RSC/lib/dictionaries/cif_core.dic
dictionary named 'cif_core.dic' version 2.4.2 last updated on
2011-04-26.

Automatic conversion script
Id: cif_fix_values 7556 2019-12-06 15:28:31Z antanas 
;
_cod_database_code 1565187

loop_
_space_group_symop_operation_xyz
'x, y, z'
'-x, y+1/2, -z+1/2'
'-x, -y, -z'
'x, -y-1/2, z-1/2'

loop_
_atom_site_type_symbol
_atom_site_label
_atom_site_fract_x
_atom_site_fract_y
_atom_site_fract_z
_atom_site_U_iso_or_equiv
_atom_site_adp_type
_atom_site_calc_flag
_atom_site_refinement_flags_adp
_atom_site_refinement_flags_occupancy
_atom_site_refinement_flags_posn
_atom_site_occupancy
_atom_site_disorder_assembly
_atom_site_disorder_group
C C1 0.9261(7) -0.3674(3) 0.2211(5) 0.0326(15) Uani d U P D 0.902(2) A 1
C C2 0.8069(8) -0.4184(3) 0.0993(6) 0.0386(16) Uani d U P D 0.902(2) A 1
C C3 0.8104(6) -0.3707(2) 0.1515(5) 0.0233(12) Uani d U P D 0.902(2) A 1
C C4 0.8122(4) -0.33179(14) 0.0705(3) 0.0185(12) Uani d U P DG 0.902(2) A 1
C C5 0.9085(3) -0.32769(18) 0.0075(4) 0.0203(12) Uani d U P DG 0.902(2) A 1
H H5 0.977614 -0.347628 0.015711 0.024 Uiso calc U P R 0.902(2) A 1
C C6 0.9037(4) -0.2944(2) -0.0673(4) 0.0213(14) Uani d U P DG 0.902(2) A 1
H H6 0.969535 -0.291612 -0.110372 0.026 Uiso calc U P R 0.902(2) A 1
C C7 0.8026(4) -0.2652(2) -0.0793(4) 0.0229(14) Uani d U P DG 0.902(2) A 1
H H7 0.799321 -0.2425 -0.130482 0.027 Uiso calc U P R 0.902(2) A 1
C C8 0.7063(4) -0.26934(17) -0.0163(4) 0.0263(13) Uani d U P DG 0.902(2) A 1
H H8 0.637185 -0.249405 -0.02451 0.032 Uiso calc U P R 0.902(2) A 1
C C9 0.7111(3) -0.30262(15) 0.0586(3) 0.0226(13) Uani d U P DG 0.902(2) A 1
C C10 0.2632(9) -0.3778(3) -0.0521(7) 0.046(2) Uani d U P D 0.902(2) A 1
H H10A 0.261759 -0.373165 -0.124132 0.069 Uiso calc U P R 0.902(2) A 1
H H10B 0.185988 -0.392056 -0.033937 0.069 Uiso calc U P R 0.902(2) A 1
H H10C 0.331577 -0.398262 -0.031783 0.069 Uiso calc U P R 0.902(2) A 1
C C11 0.2788(7) -0.3313(3) -0.0005(6) 0.0352(16) Uani d U P D 0.902(2) A 1
H H11A 0.290365 -0.33642 0.071925 0.042 Uiso calc U P R 0.902(2) A 1
H H11B 0.203547 -0.312562 -0.012571 0.042 Uiso calc U P R 0.902(2) A 1
C C12 0.3886(7) -0.3043(2) -0.0370(5) 0.0266(14) Uani d U P D 0.902(2) A 1
H H12A 0.377205 -0.299322 -0.109519 0.032 Uiso calc U P R 0.902(2) A 1
H H12B 0.463861 -0.32297 -0.024682 0.032 Uiso calc U P R 0.902(2) A 1
C C13 0.4048(6) -0.2567(2) 0.0150(5) 0.0219(12) Uani d U P D 0.902(2) A 1
C C14 0.4694(6) -0.2477(2) 0.0943(5) 0.0228(12) Uani d U P D 0.902(2) A 1
C C15 0.4779(6) -0.2031(2) 0.1499(5) 0.0213(13) Uani d U P D 0.902(2) A 1
H H15A 0.413818 -0.203238 0.199251 0.026 Uiso calc U P R 0.902(2) A 1
H H15B 0.457737 -0.177523 0.102592 0.026 Uiso calc U P R 0.902(2) A 1
C C16 0.5999(7) -0.1912(3) 0.2045(7) 0.0388(17) Uani d U P D 0.902(2) A 1
H H16A 0.614356 -0.213085 0.260504 0.047 Uiso calc U P R 0.902(2) A 1
H H16B 0.667052 -0.19526 0.158626 0.047 Uiso calc U P R 0.902(2) A 1
C C17 0.6026(8) -0.1417(3) 0.2439(7) 0.042(2) Uani d U P D 0.902(2) A 1
H H17A 0.598085 -0.119767 0.188195 0.063 Uiso calc U P R 0.902(2) A 1
H H17B 0.678844 -0.136578 0.283701 0.063 Uiso calc U P R 0.902(2) A 1
H H17C 0.532564 -0.136749 0.285321 0.063 Uiso calc U P R 0.902(2) A 1
C C18 0.3402(6) -0.2072(3) -0.1251(5) 0.0247(14) Uani d U P D 0.902(2) A 1
C C19 0.2571(8) -0.1687(3) -0.1598(5) 0.032(2) Uani d U P D 0.902(2) A 1
H H19A 0.301176 -0.147616 -0.20259 0.048 Uiso calc U P R 0.902(2) A 1
H H19B 0.229368 -0.151493 -0.102397 0.048 Uiso calc U P R 0.902(2) A 1
H H19C 0.186069 -0.181798 -0.197283 0.048 Uiso calc U P R 0.902(2) A 1
F F1 0.9292(6) -0.32610(19) 0.2659(4) 0.0597(16) Uani d U P D 0.902(2) A 1
F F2 0.9284(6) -0.3998(2) 0.2918(4) 0.0473(16) Uani d U P D 0.902(2) A 1
F F3 1.0333(4) -0.3715(2) 0.1770(4) 0.0563(15) Uani d U P D 0.902(2) A 1
F F4 0.7898(6) -0.45294(15) 0.1635(4) 0.0501(15) Uani d U P D 0.902(2) A 1
F F5 0.9080(8) -0.4291(2) 0.0520(5) 0.0670(18) Uani d U P D 0.902(2) A 1
F F6 0.7138(8) -0.4195(2) 0.0332(5) 0.077(2) Uani d U P D 0.902(2) A 1
I I1 0.57230(4) -0.30593(3) 0.16197(3) 0.02294(18) Uani d U P D 0.902(2) A 1
N N1 0.3313(5) -0.21985(18) -0.0284(4) 0.0202(12) Uani d U P D 0.902(2) A 1
H H1 0.27937 -0.205114 0.008326 0.024 Uiso calc U P R 0.902(2) A 1
O O1 0.7120(5) -0.36751(17) 0.2082(4) 0.0316(12) Uani d U P D 0.902(2) A 1
O O2 0.4149(5) -0.2254(2) -0.1797(4) 0.0293(14) Uani d U P D 0.902(2) A 1
C C1A 0.936(2) -0.3845(11) 0.208(2) 0.035(3) Uani d U P D 0.098(2) A 2
C C2A 0.817(3) -0.4284(10) 0.075(2) 0.039(3) Uani d U P D 0.098(2) A 2
C C3A 0.8209(16) -0.3834(9) 0.1391(19) 0.029(2) Uani d U P D 0.098(2) A 2
C C4A 0.8231(14) -0.3413(10) 0.066(2) 0.022(2) Uani d U P DG 0.098(2) A 2
C C5A 0.924(2) -0.3309(15) 0.012(3) 0.021(3) Uani d U P DG 0.098(2) A 2
H H5A 0.995964 -0.349477 0.018964 0.025 Uiso calc U P R 0.098(2) A 2
C C6A 0.920(3) -0.2931(18) -0.053(4) 0.021(3) Uani d U P DG 0.098(2) A 2
H H6A 0.9896 -0.285992 -0.089868 0.026 Uiso calc U P R 0.098(2) A 2
C C7A 0.815(3) -0.2659(17) -0.063(4) 0.024(3) Uani d U P DG 0.098(2) A 2
H H7A 0.812907 -0.240133 -0.107168 0.028 Uiso calc U P R 0.098(2) A 2
C C8A 0.714(2) -0.2764(13) -0.009(3) 0.024(3) Uani d U P DG 0.098(2) A 2
H H8A 0.642577 -0.257759 -0.015637 0.029 Uiso calc U P R 0.098(2) A 2
C C9A 0.7181(14) -0.3141(9) 0.0560(19) 0.022(3) Uani d U P DG 0.098(2) A 2
C C10A 0.226(7) -0.392(2) -0.038(6) 0.040(6) Uani d U P D 0.098(2) A 2
H H10D 0.172594 -0.376414 -0.088532 0.059 Uiso calc U P R 0.098(2) A 2
H H10E 0.175542 -0.410192 0.005881 0.059 Uiso calc U P R 0.098(2) A 2
H H10F 0.281977 -0.413001 -0.071187 0.059 Uiso calc U P R 0.098(2) A 2
C C11A 0.299(6) -0.3561(16) 0.021(4) 0.033(3) Uani d U P D 0.098(2) A 2
H H11C 0.365379 -0.371762 0.061024 0.04 Uiso calc U P R 0.098(2) A 2
H H11D 0.244732 -0.340467 0.067846 0.04 Uiso calc U P R 0.098(2) A 2
C C12A 0.354(5) -0.3198(12) -0.047(3) 0.031(3) Uani d U P D 0.098(2) A 2
H H12C 0.292919 -0.312546 -0.101561 0.038 Uiso calc U P R 0.098(2) A 2
H H12D 0.426677 -0.33326 -0.076435 0.038 Uiso calc U P R 0.098(2) A 2
C C13A 0.390(4) -0.2745(9) 0.007(3) 0.025(2) Uani d U P D 0.098(2) A 2
C C14A 0.462(2) -0.2699(7) 0.085(2) 0.025(3) Uani d U P D 0.098(2) A 2
C C15A 0.462(3) -0.2271(7) 0.148(3) 0.029(3) Uani d U P D 0.098(2) A 2
H H15C 0.474826 -0.236987 0.217749 0.034 Uiso calc U P R 0.098(2) A 2
H H15D 0.37942 -0.213101 0.140557 0.034 Uiso calc U P R 0.098(2) A 2
C C16A 0.555(6) -0.1888(14) 0.128(4) 0.029(3) Uani d U P D 0.098(2) A 2
H H16C 0.63342 -0.203383 0.110711 0.035 Uiso calc U P R 0.098(2) A 2
H H16D 0.524825 -0.169785 0.071338 0.035 Uiso calc U P R 0.098(2) A 2
C C17A 0.579(7) -0.157(2) 0.218(5) 0.034(6) Uani d U P D 0.098(2) A 2
H H17D 0.501108 -0.146576 0.241889 0.051 Uiso calc U P R 0.098(2) A 2
H H17E 0.627937 -0.130458 0.198406 0.051 Uiso calc U P R 0.098(2) A 2
H H17F 0.624282 -0.174676 0.270372 0.051 Uiso calc U P R 0.098(2) A 2
C C18A 0.364(5) -0.2130(18) -0.113(3) 0.024(3) Uani d U P D 0.098(2) A 2
C C19A 0.269(6) -0.185(3) -0.168(4) 0.026(5) Uani d U P D 0.098(2) A 2
H H19D 0.206486 -0.175161 -0.122616 0.04 Uiso calc U P R 0.098(2) A 2
H H19E 0.306324 -0.1576 -0.197003 0.04 Uiso calc U P R 0.098(2) A 2
H H19F 0.229992 -0.204121 -0.2212 0.04 Uiso calc U P R 0.098(2) A 2
F F1A 0.967(3) -0.3420(12) 0.239(3) 0.046(5) Uani d U P D 0.098(2) A 2
F F2A 0.925(4) -0.4118(17) 0.287(3) 0.038(5) Uani d U P D 0.098(2) A 2
F F3A 1.034(2) -0.4006(15) 0.161(3) 0.043(5) Uani d U P D 0.098(2) A 2
F F4A 0.799(6) -0.4649(10) 0.134(3) 0.051(5) Uani d U P D 0.098(2) A 2
F F5A 0.725(5) -0.4283(17) 0.007(3) 0.046(6) Uani d U P D 0.098(2) A 2
F F6A 0.921(4) -0.4344(18) 0.033(4) 0.051(5) Uani d U P D 0.098(2) A 2
I I1A 0.5609(5) -0.3338(3) 0.1305(6) 0.049(2) Uani d U P D 0.098(2) A 2
N N1A 0.326(4) -0.2332(13) -0.027(3) 0.023(3) Uani d U P D 0.098(2) A 2
H H1A 0.26562 -0.221462 0.004901 0.028 Uiso calc U P R 0.098(2) A 2
O O1A 0.7200(17) -0.3860(8) 0.1925(19) 0.031(3) Uani d U P D 0.098(2) A 2
O O2A 0.454(4) -0.230(2) -0.153(3) 0.023(6) Uani d U P D 0.098(2) A 2
C C20 0.0842(6) -0.2114(2) 0.1790(4) 0.0241(13) Uani d U . . 1.0 . .
C C21 0.0016(6) -0.1639(2) 0.0322(5) 0.0253(13) Uani d U . . 1.0 . .
C C22 0.0916(5) -0.16447(19) 0.1231(4) 0.0180(10) Uani d U . . 1.0 . .
C C23 0.0586(5) -0.12368(19) 0.1903(4) 0.0177(11) Uani d U . . 1.0 . .
C C24 -0.0431(5) -0.1234(2) 0.2490(4) 0.0206(12) Uani d U . . 1.0 . .
H H24 -0.09682 -0.149385 0.247367 0.025 Uiso calc U . R 1.0 . .
C C25 -0.0674(6) -0.0858(2) 0.3096(4) 0.0250(13) Uani d U . . 1.0 . .
H H25 -0.135506 -0.086749 0.350672 0.03 Uiso calc U . R 1.0 . .
C C26 0.0069(6) -0.0474(2) 0.3104(4) 0.0263(13) Uani d U . . 1.0 . .
H H26 -0.009938 -0.021463 0.351265 0.032 Uiso calc U . R 1.0 . .
C C27 0.1070(6) -0.0466(2) 0.2508(4) 0.0250(13) Uani d U . . 1.0 . .
H H27 0.159148 -0.02013 0.251126 0.03 Uiso calc U . R 1.0 . .
C C28 0.1303(5) -0.08410(19) 0.1916(4) 0.0191(11) Uani d U . . 1.0 . .
C C29 0.6032(15) -0.0051(6) 0.3646(12) 0.051(4) Uani d U P D 0.660(7) B 1
H H29A 0.618672 -0.03793 0.350374 0.076 Uiso calc U P R 0.660(7) B 1
H H29B 0.595392 -0.000932 0.436105 0.076 Uiso calc U P R 0.660(7) B 1
H H29C 0.671441 0.013856 0.342766 0.076 Uiso calc U P R 0.660(7) B 1
C C30 0.4876(12) 0.0099(5) 0.3107(9) 0.053(2) Uani d U P D 0.660(7) B 1
H H30A 0.417232 -0.003915 0.343538 0.064 Uiso calc U P R 0.660(7) B 1
H H30B 0.480405 0.044209 0.315339 0.064 Uiso calc U P R 0.660(7) B 1
C C31 0.4811(15) -0.0038(7) 0.2044(14) 0.034(2) Uani d U P D 0.660(7) B 1
H H31A 0.476867 -0.038145 0.19971 0.041 Uiso calc U P R 0.660(7) B 1
H H31B 0.556912 0.006436 0.173581 0.041 Uiso calc U P R 0.660(7) B 1
C C32 0.3701(8) 0.0173(3) 0.1464(6) 0.0205(15) Uani d U P D 0.660(7) B 1
C C33 0.2806(8) -0.0064(3) 0.1003(6) 0.0203(16) Uani d U P D 0.660(7) B 1
C C34 0.1715(14) 0.0160(7) 0.0444(13) 0.0235(18) Uani d U P D 0.660(7) B 1
H H34A 0.155014 0.046514 0.075058 0.028 Uiso calc U P R 0.660(7) B 1
H H34B 0.098576 -0.003901 0.052045 0.028 Uiso calc U P R 0.660(7) B 1
C C35 0.1895(15) 0.0233(5) -0.0671(10) 0.027(2) Uani d U P D 0.660(7) B 1
H H35A 0.122525 0.043424 -0.094489 0.032 Uiso calc U P R 0.660(7) B 1
H H35B 0.267436 0.040165 -0.074495 0.032 Uiso calc U P R 0.660(7) B 1
C C36 0.1919(12) -0.0213(5) -0.1294(11) 0.029(3) Uani d U P D 0.660(7) B 1
H H36A 0.263798 -0.039885 -0.108598 0.043 Uiso calc U P R 0.660(7) B 1
H H36B 0.195971 -0.013116 -0.199669 0.043 Uiso calc U P R 0.660(7) B 1
H H36C 0.117381 -0.039384 -0.119764 0.043 Uiso calc U P R 0.660(7) B 1
C C37 0.4176(16) 0.0920(3) 0.0681(14) 0.024(2) Uani d U P D 0.660(7) B 1
C C38 0.3863(10) 0.1427(3) 0.0668(7) 0.024(2) Uani d U P D 0.660(7) B 1
H H38A 0.461296 0.161064 0.077878 0.036 Uiso calc U P R 0.660(7) B 1
H H38B 0.330111 0.149392 0.119338 0.036 Uiso calc U P R 0.660(7) B 1
H H38C 0.34706 0.15086 0.002252 0.036 Uiso calc U P R 0.660(7) B 1
N N2 0.3666(8) 0.0672(2) 0.1426(6) 0.0208(17) Uani d U P D 0.660(7) B 1
H H2 0.33045 0.08249 0.189573 0.025 Uiso calc U P R 0.660(7) B 1
O O4 0.4864(15) 0.0738(4) 0.0107(13) 0.029(2) Uani d U P D 0.660(7) B 1
C C29A 0.218(3) -0.0065(8) -0.126(2) 0.029(5) Uani d U P D 0.340(7) B 2
H H29D 0.293694 -0.018643 -0.09355 0.044 Uiso calc U P R 0.340(7) B 2
H H29E 0.236045 0.005901 -0.191565 0.044 Uiso calc U P R 0.340(7) B 2
H H29F 0.158007 -0.031723 -0.134134 0.044 Uiso calc U P R 0.340(7) B 2
C C30A 0.168(3) 0.0312(10) -0.0645(17) 0.025(3) Uani d U P D 0.340(7) B 2
H H30C 0.220529 0.059073 -0.06884 0.03 Uiso calc U P R 0.340(7) B 2
H H30D 0.085123 0.039575 -0.092046 0.03 Uiso calc U P R 0.340(7) B 2
C C31A 0.159(2) 0.0182(13) 0.041(2) 0.024(2) Uani d U P D 0.340(7) B 2
H H31C 0.127898 -0.014058 0.045352 0.028 Uiso calc U P R 0.340(7) B 2
H H31D 0.099992 0.039009 0.072233 0.028 Uiso calc U P R 0.340(7) B 2
C C32A 0.2824(12) 0.0212(5) 0.1005(11) 0.021(2) Uani d U P D 0.340(7) B 2
C C33A 0.3486(13) -0.0132(4) 0.1390(11) 0.025(2) Uani d U P D 0.340(7) B 2
C C34A 0.468(3) -0.0082(14) 0.200(2) 0.034(3) Uani d U P D 0.340(7) B 2
H H34C 0.490392 0.025162 0.205131 0.041 Uiso calc U P R 0.340(7) B 2
H H34D 0.534055 -0.024465 0.166055 0.041 Uiso calc U P R 0.340(7) B 2
C C35A 0.4600(17) -0.0285(9) 0.3057(12) 0.040(3) Uani d U P D 0.340(7) B 2
H H35C 0.391751 -0.012912 0.338105 0.048 Uiso calc U P R 0.340(7) B 2
H H35D 0.439483 -0.061972 0.299892 0.048 Uiso calc U P R 0.340(7) B 2
C C36A 0.576(2) -0.0234(11) 0.373(2) 0.051(5) Uani d U P D 0.340(7) B 2
H H36D 0.641149 -0.042889 0.347205 0.076 Uiso calc U P R 0.340(7) B 2
H H36E 0.559301 -0.033288 0.440175 0.076 Uiso calc U P R 0.340(7) B 2
H H36F 0.602453 0.009225 0.373638 0.076 Uiso calc U P R 0.340(7) B 2
C C37A 0.429(3) 0.0837(6) 0.069(3) 0.025(3) Uani d U P D 0.340(7) B 2
C C38A 0.452(3) 0.1344(6) 0.0866(19) 0.046(5) Uani d U P D 0.340(7) B 2
H H38D 0.513359 0.138204 0.141695 0.069 Uiso calc U P R 0.340(7) B 2
H H38E 0.375921 0.149718 0.103073 0.069 Uiso calc U P R 0.340(7) B 2
H H38F 0.483099 0.148429 0.026501 0.069 Uiso calc U P R 0.340(7) B 2
N N2A 0.3297(14) 0.0675(4) 0.1170(12) 0.023(2) Uani d U P D 0.340(7) B 2
H H2A 0.293975 0.085847 0.158943 0.028 Uiso calc U P R 0.340(7) B 2
O O4A 0.478(3) 0.0607(7) 0.006(2) 0.031(4) Uani d U P D 0.340(7) B 2
F F7 0.1477(4) -0.20944(12) 0.2661(3) 0.0318(9) Uani d U . . 1.0 . .
F F8 0.1327(4) -0.24603(12) 0.1272(3) 0.0356(10) Uani d U . . 1.0 . .
F F9 -0.0309(3) -0.22499(12) 0.1972(3) 0.0346(9) Uani d U . . 1.0 . .
F F10 0.0247(4) -0.19802(13) -0.0324(3) 0.0340(9) Uani d U . . 1.0 . .
F F11 -0.1172(3) -0.16773(15) 0.0533(3) 0.0403(10) Uani d U . . 1.0 . .
F F12 0.0120(4) -0.12362(13) -0.0170(3) 0.0346(9) Uani d U . . 1.0 . .
I I2 0.28345(4) -0.08190(2) 0.10062(3) 0.02190(11) Uani d . . D 1.0 . .
O O3 0.2083(3) -0.16004(13) 0.0919(3) 0.0186(8) Uani d U . . 1.0 . .

loop_
_atom_site_aniso_label
_atom_site_aniso_U_11
_atom_site_aniso_U_22
_atom_site_aniso_U_33
_atom_site_aniso_U_12
_atom_site_aniso_U_13
_atom_site_aniso_U_23
C1 0.031(3) 0.043(4) 0.024(3) 0.004(3) 0.002(3) 0.001(3)
C2 0.062(4) 0.024(3) 0.031(3) 0.004(3) 0.007(3) 0.004(3)
C3 0.027(3) 0.025(3) 0.019(2) 0.004(2) 0.007(2) 0.000(2)
C4 0.016(3) 0.023(3) 0.017(2) 0.001(2) 0.005(2) -0.002(2)
C5 0.013(3) 0.025(3) 0.023(3) 0.004(2) 0.004(2) -0.004(2)
C6 0.016(3) 0.025(3) 0.024(3) -0.005(2) 0.005(3) 0.000(2)
C7 0.017(3) 0.031(3) 0.021(3) -0.002(2) 0.007(3) 0.004(2)
C8 0.015(3) 0.037(3) 0.026(3) 0.002(3) 0.007(2) 0.008(2)
C9 0.014(3) 0.032(3) 0.022(3) -0.001(2) 0.006(2) 0.004(2)
C10 0.043(5) 0.033(4) 0.061(5) -0.007(4) -0.004(4) -0.009(4)
C11 0.028(4) 0.031(3) 0.047(4) -0.004(3) 0.008(3) -0.006(3)
C12 0.020(3) 0.026(3) 0.034(3) 0.001(3) 0.004(3) -0.009(3)
C13 0.014(3) 0.021(3) 0.031(3) -0.001(2) 0.007(2) 0.004(2)
C14 0.020(3) 0.020(3) 0.030(3) 0.002(2) 0.008(2) 0.000(2)
C15 0.014(3) 0.022(3) 0.027(3) 0.002(2) 0.002(2) 0.002(2)
C16 0.024(3) 0.039(4) 0.052(4) 0.001(3) -0.011(3) -0.010(3)
C17 0.023(4) 0.043(5) 0.059(6) 0.000(4) -0.010(4) -0.011(4)
C18 0.013(3) 0.034(3) 0.027(3) -0.005(3) 0.002(3) -0.002(3)
C19 0.021(4) 0.052(5) 0.024(4) 0.007(4) 0.002(3) 0.005(3)
F1 0.085(4) 0.054(3) 0.038(3) -0.007(3) -0.021(3) -0.008(2)
F2 0.045(3) 0.063(4) 0.033(3) 0.012(3) -0.002(2) 0.018(3)
F3 0.022(2) 0.100(4) 0.047(3) 0.009(3) 0.001(2) 0.022(3)
F4 0.091(4) 0.022(2) 0.039(3) 0.006(3) 0.018(3) 0.008(2)
F5 0.122(5) 0.035(3) 0.048(4) 0.021(3) 0.045(3) 0.001(2)
F6 0.127(5) 0.042(4) 0.057(4) -0.036(4) -0.042(4) 0.007(3)
I1 0.0125(2) 0.0344(4) 0.0225(2) 0.0041(2) 0.00655(17) 0.0094(2)
N1 0.013(2) 0.020(3) 0.028(2) 0.004(2) 0.006(2) -0.001(2)
O1 0.029(3) 0.030(3) 0.037(3) 0.012(2) 0.016(2) 0.014(2)
O2 0.016(3) 0.045(3) 0.027(3) -0.005(3) 0.006(2) -0.011(2)
C1A 0.035(5) 0.045(5) 0.027(5) 0.006(5) 0.004(5) 0.005(5)
C2A 0.060(5) 0.027(5) 0.031(5) 0.004(5) 0.010(5) 0.002(5)
C3A 0.035(4) 0.029(4) 0.025(4) 0.005(4) 0.008(3) 0.004(3)
C4A 0.019(4) 0.026(4) 0.021(4) 0.002(4) 0.005(4) 0.000(4)
C5A 0.016(5) 0.026(5) 0.022(5) -0.001(4) 0.005(5) -0.002(4)
C6A 0.016(5) 0.027(5) 0.022(5) -0.002(5) 0.005(5) -0.002(5)
C7A 0.017(5) 0.031(5) 0.024(5) -0.001(5) 0.007(5) 0.004(5)
C8A 0.016(5) 0.034(5) 0.023(5) 0.002(5) 0.007(5) 0.005(5)
C9A 0.015(4) 0.031(5) 0.021(5) 0.004(4) 0.008(4) 0.002(4)
C10A 0.033(12) 0.032(11) 0.053(12) -0.005(10) 0.003(11) -0.003(11)
C11A 0.026(6) 0.029(6) 0.044(6) -0.003(6) 0.005(6) -0.006(6)
C12A 0.024(6) 0.028(5) 0.042(6) -0.001(5) 0.006(5) -0.006(5)
C13A 0.018(4) 0.026(4) 0.033(4) 0.000(4) 0.007(4) -0.002(4)
C14A 0.017(5) 0.028(5) 0.031(5) 0.002(4) 0.007(4) 0.003(5)
C15A 0.020(5) 0.029(5) 0.036(5) 0.002(5) 0.001(5) -0.001(5)
C16A 0.021(5) 0.029(5) 0.037(5) 0.003(5) -0.001(5) -0.003(5)
C17A 0.023(10) 0.032(10) 0.046(10) 0.005(9) -0.007(10) -0.007(9)
C18A 0.014(6) 0.030(5) 0.028(5) 0.000(5) 0.004(5) -0.003(5)
C19A 0.017(9) 0.038(10) 0.024(9) 0.003(9) 0.002(9) -0.007(9)
F1A 0.044(9) 0.056(8) 0.036(9) 0.004(8) -0.006(8) 0.005(7)
F2A 0.036(11) 0.055(10) 0.025(9) 0.014(10) 0.009(8) 0.009(9)
F3A 0.034(8) 0.060(11) 0.035(10) 0.014(10) 0.014(8) 0.020(10)
F4A 0.085(10) 0.027(8) 0.041(10) 0.008(9) 0.021(9) 0.003(8)
F5A 0.081(9) 0.028(11) 0.029(10) -0.007(10) 0.009(9) -0.005(8)
F6A 0.082(9) 0.036(11) 0.037(11) 0.012(10) 0.024(9) -0.002(9)
I1A 0.028(3) 0.045(4) 0.077(4) 0.020(2) 0.029(2) 0.033(3)
N1A 0.015(5) 0.026(5) 0.030(5) 0.000(5) 0.006(4) -0.002(5)
O1A 0.037(5) 0.026(5) 0.029(5) 0.006(5) 0.010(5) 0.005(5)
O2A 0.008(10) 0.030(11) 0.032(11) -0.003(9) 0.003(9) -0.014(10)
C20 0.025(3) 0.019(3) 0.029(3) -0.001(2) 0.010(3) -0.002(2)
C21 0.014(3) 0.033(3) 0.029(3) -0.003(2) 0.003(2) -0.002(2)
C22 0.013(2) 0.021(2) 0.020(2) -0.002(2) 0.005(2) -0.0020(19)
C23 0.013(3) 0.022(2) 0.019(2) 0.002(2) 0.006(2) 0.002(2)
C24 0.016(3) 0.023(3) 0.023(3) -0.001(2) 0.007(2) 0.007(2)
C25 0.018(3) 0.031(3) 0.027(3) -0.001(2) 0.011(2) 0.001(2)
C26 0.029(3) 0.026(3) 0.025(3) 0.005(2) 0.010(3) -0.003(2)
C27 0.026(3) 0.023(3) 0.027(3) -0.005(2) 0.007(2) -0.005(2)
C28 0.015(3) 0.019(2) 0.024(3) 0.002(2) 0.009(2) -0.001(2)
C29 0.044(7) 0.066(9) 0.041(6) 0.008(7) -0.006(6) 0.004(7)
C30 0.046(5) 0.070(6) 0.042(4) 0.018(5) -0.008(4) -0.006(5)
C31 0.026(4) 0.046(5) 0.031(4) 0.005(4) 0.001(3) 0.003(4)
C32 0.016(3) 0.026(3) 0.020(3) 0.000(3) 0.008(3) 0.001(3)
C33 0.016(3) 0.022(3) 0.023(3) -0.001(3) 0.005(3) 0.003(3)
C34 0.018(4) 0.022(4) 0.029(3) -0.004(3) -0.002(3) 0.003(3)
C35 0.021(5) 0.026(5) 0.033(4) -0.002(4) -0.003(4) 0.004(4)
C36 0.018(6) 0.034(7) 0.035(5) -0.008(5) 0.003(5) -0.005(5)
C37 0.024(4) 0.026(4) 0.022(4) -0.007(4) 0.004(3) -0.004(4)
C38 0.024(5) 0.024(4) 0.024(5) -0.009(4) 0.003(4) 0.004(4)
N2 0.022(4) 0.021(3) 0.019(3) -0.001(3) 0.005(3) 0.000(3)
O4 0.023(4) 0.027(5) 0.038(5) -0.015(5) 0.017(4) -0.008(5)
C29A 0.018(9) 0.036(11) 0.035(8) -0.014(8) 0.008(8) 0.005(8)
C30A 0.018(6) 0.026(6) 0.032(5) -0.002(5) -0.002(5) 0.002(5)
C31A 0.017(5) 0.024(5) 0.029(4) -0.003(4) -0.001(4) 0.003(4)
C32A 0.016(4) 0.025(4) 0.024(4) -0.001(4) 0.005(3) 0.001(4)
C33A 0.022(4) 0.030(4) 0.025(4) -0.001(4) 0.003(4) 0.004(4)
C34A 0.026(5) 0.046(5) 0.030(4) 0.004(5) 0.001(4) 0.001(4)
C35A 0.030(6) 0.059(6) 0.031(5) 0.010(6) 0.004(5) 0.000(5)
C36A 0.046(10) 0.068(12) 0.038(8) 0.015(10) 0.000(8) 0.003(10)
C37A 0.025(5) 0.027(5) 0.022(5) -0.010(5) 0.004(5) -0.002(5)
C38A 0.056(10) 0.040(8) 0.044(9) -0.024(8) 0.020(9) -0.007(7)
N2A 0.020(5) 0.024(4) 0.026(5) -0.004(4) 0.005(4) -0.002(4)
O4A 0.031(8) 0.036(9) 0.027(7) -0.018(8) 0.012(6) -0.013(8)
F7 0.034(2) 0.031(2) 0.0302(19) 0.0065(17) 0.0060(17) 0.0069(15)
F8 0.046(3) 0.0220(18) 0.040(2) 0.0010(17) 0.023(2) -0.0016(16)
F9 0.030(2) 0.0274(19) 0.048(2) -0.0105(16) 0.0215(18) 0.0002(17)
F10 0.030(2) 0.040(2) 0.031(2) -0.0111(17) 0.0031(17) -0.0147(16)
F11 0.0121(19) 0.067(3) 0.042(2) -0.0064(18) 0.0009(16) -0.006(2)
F12 0.033(2) 0.041(2) 0.029(2) 0.0033(18) -0.0071(17) 0.0041(16)
I2 0.0184(2) 0.0231(2) 0.0250(2) -0.00581(16) 0.00853(15) -0.00333(16)
O3 0.0112(19) 0.0208(19) 0.024(2) -0.0024(16) 0.0075(16) -0.0027(16)

loop_
_atom_type_symbol
_atom_type_description
_atom_type_scat_dispersion_real
_atom_type_scat_dispersion_imag
_atom_type_scat_source
C C 0.0033 0.0016 'International Tables Vol C Tables 4.2.6.8 and 6.1.1.4'
H H 0.0000 0.0000 'International Tables Vol C Tables 4.2.6.8 and 6.1.1.4'
F F 0.0171 0.0103 'International Tables Vol C Tables 4.2.6.8 and 6.1.1.4'
I I -0.4742 1.8119 'International Tables Vol C Tables 4.2.6.8 and 6.1.1.4'
N N 0.0061 0.0033 'International Tables Vol C Tables 4.2.6.8 and 6.1.1.4'
O O 0.0106 0.0060 'International Tables Vol C Tables 4.2.6.8 and 6.1.1.4'

loop_
_geom_angle_atom_site_label_1
_geom_angle_atom_site_label_2
_geom_angle_atom_site_label_3
_geom_angle_site_symmetry_1
_geom_angle_site_symmetry_3
_geom_angle
_geom_angle_publ_flag
F2 C1 F1 . . 107.3(6) ?
F2 C1 F3 . . 105.7(6) ?
F1 C1 F3 . . 105.9(7) ?
F2 C1 C3 . . 112.4(6) ?
F1 C1 C3 . . 109.5(6) ?
F3 C1 C3 . . 115.6(6) ?
F6 C2 F4 . . 107.0(7) ?
F6 C2 F5 . . 107.4(7) ?
F4 C2 F5 . . 106.5(6) ?
F6 C2 C3 . . 109.4(7) ?
F4 C2 C3 . . 111.4(6) ?
F5 C2 C3 . . 114.8(7) ?
O1 C3 C2 . . 108.4(6) ?
O1 C3 C1 . . 107.6(5) ?
C2 C3 C1 . . 109.5(6) ?
O1 C3 C4 . . 112.6(5) ?
C2 C3 C4 . . 108.5(5) ?
C1 C3 C4 . . 110.1(5) ?
C5 C4 C9 . . 120.0 ?
C5 C4 C3 . . 121.6(3) ?
C9 C4 C3 . . 118.3(3) ?
C4 C5 C6 . . 120.0 ?
C7 C6 C5 . . 120.0 ?
C6 C7 C8 . . 120.0 ?
C9 C8 C7 . . 120.0 ?
C8 C9 C4 . . 120.0 ?
C8 C9 I1 . . 120.6(2) ?
C4 C9 I1 . . 119.3(2) ?
C10 C11 C12 . . 111.8(6) ?
C11 C12 C13 . . 112.2(5) ?
C14 C13 N1 . . 117.8(6) ?
C14 C13 C12 . . 127.3(6) ?
N1 C13 C12 . . 114.7(6) ?
C13 C14 C15 . . 128.0(6) ?
C13 C14 I1 . . 116.4(5) ?
C15 C14 I1 . . 115.5(5) ?
C14 C15 C16 . . 117.8(6) ?
C17 C16 C15 . . 112.3(6) ?
O2 C18 N1 . . 122.4(6) ?
O2 C18 C19 . . 122.3(6) ?
N1 C18 C19 . . 115.3(6) ?
C9 I1 C14 . . 93.50(19) ?
C9 I1 O1 . . 74.72(14) ?
C14 I1 O1 . . 168.19(19) ?
C18 N1 C13 . . 121.4(5) ?
C3 O1 I1 . . 114.6(4) ?
F2A C1A F1A . . 108.9(16) ?
F2A C1A F3A . . 106.3(15) ?
F1A C1A F3A . . 105.7(16) ?
F2A C1A C3A . . 113.1(15) ?
F1A C1A C3A . . 111.1(15) ?
F3A C1A C3A . . 111.3(14) ?
F6A C2A F5A . . 109.7(16) ?
F6A C2A F4A . . 108.3(17) ?
F5A C2A F4A . . 106.8(16) ?
F6A C2A C3A . . 110.5(15) ?
F5A C2A C3A . . 112.4(15) ?
F4A C2A C3A . . 108.9(14) ?
O1A C3A C1A . . 110.1(13) ?
O1A C3A C2A . . 104.5(12) ?
C1A C3A C2A . . 108.6(12) ?
O1A C3A C4A . . 114.6(10) ?
C1A C3A C4A . . 111.2(11) ?
C2A C3A C4A . . 107.3(11) ?
C5A C4A C9A . . 120.0 ?
C5A C4A C3A . . 122.5(8) ?
C9A C4A C3A . . 117.5(8) ?
C4A C5A C6A . . 120.0 ?
C7A C6A C5A . . 120.0 ?
C6A C7A C8A . . 120.0 ?
C9A C8A C7A . . 120.0 ?
C8A C9A C4A . . 120.0 ?
C8A C9A I1A . . 120.5(6) ?
C4A C9A I1A . . 119.3(6) ?
C10A C11A C12A . . 110.9(17) ?
C11A C12A C13A . . 113.1(16) ?
C14A C13A N1A . . 116.4(15) ?
C14A C13A C12A . . 127.6(15) ?
N1A C13A C12A . . 115.7(15) ?
C13A C14A C15A . . 122.2(13) ?
C13A C14A I1A . . 114.4(12) ?
C15A C14A I1A . . 122.6(10) ?
C14A C15A C16A . . 118.5(17) ?
C17A C16A C15A . . 112.6(17) ?
O2A C18A N1A . . 118.9(18) ?
O2A C18A C19A . . 122.(2) ?
N1A C18A C19A . . 114.5(18) ?
C9A I1A C14A . . 92.5(8) ?
C9A I1A O1A . . 75.0(5) ?
C14A I1A O1A . . 161.7(9) ?
C18A N1A C13A . . 117.3(17) ?
C3A O1A I1A . . 112.1(8) ?
F7 C20 F8 . . 106.8(5) ?
F7 C20 F9 . . 107.5(5) ?
F8 C20 F9 . . 106.1(5) ?
F7 C20 C22 . . 110.7(5) ?
F8 C20 C22 . . 111.1(4) ?
F9 C20 C22 . . 114.3(5) ?
F12 C21 F10 . . 106.5(5) ?
F12 C21 F11 . . 106.3(5) ?
F10 C21 F11 . . 106.9(5) ?
F12 C21 C22 . . 109.8(5) ?
F10 C21 C22 . . 112.2(5) ?
F11 C21 C22 . . 114.6(5) ?
O3 C22 C21 . . 108.9(4) ?
O3 C22 C23 . . 111.1(4) ?
C21 C22 C23 . . 107.7(5) ?
O3 C22 C20 . . 107.6(5) ?
C21 C22 C20 . . 110.6(5) ?
C23 C22 C20 . . 111.0(4) ?
C28 C23 C24 . . 117.0(5) ?
C28 C23 C22 . . 119.1(5) ?
C24 C23 C22 . . 123.8(5) ?
C25 C24 C23 . . 121.4(5) ?
C26 C25 C24 . . 120.0(5) ?
C25 C26 C27 . . 119.5(5) ?
C28 C27 C26 . . 119.9(6) ?
C27 C28 C23 . . 122.1(5) ?
C27 C28 I2 . . 119.2(4) ?
C23 C28 I2 . . 118.7(4) ?
C31 C30 C29 . . 113.2(12) ?
C30 C31 C32 . . 112.8(15) ?
C33 C32 N2 . . 118.6(8) ?
C33 C32 C31 . . 125.9(10) ?
N2 C32 C31 . . 115.5(10) ?
C32 C33 C34 . . 124.1(10) ?
C32 C33 I2 . . 120.2(6) ?
C34 C33 I2 . . 115.7(8) ?
C33 C34 C35 . . 114.0(11) ?
C36 C35 C34 . . 115.4(11) ?
O4 C37 N2 . . 121.8(10) ?
O4 C37 C38 . . 123.8(9) ?
N2 C37 C38 . . 114.4(7) ?
C37 N2 C32 . . 122.3(7) ?
C31A C30A C29A . . 113.4(16) ?
C30A C31A C32A . . 113.1(19) ?
C33A C32A N2A . . 116.4(11) ?
C33A C32A C31A . . 127.9(15) ?
N2A C32A C31A . . 115.7(15) ?
C32A C33A C34A . . 125.9(16) ?
C32A C33A I2 . . 115.1(8) ?
C34A C33A I2 . . 118.9(16) ?
C33A C34A C35A . . 112.2(16) ?
C36A C35A C34A . . 115.1(14) ?
O4A C37A N2A . . 121.8(16) ?
O4A C37A C38A . . 124.0(12) ?
N2A C37A C38A . . 112.9(11) ?
C37A N2A C32A . . 121.8(11) ?
C28 I2 C33A . . 98.6(5) ?
C28 I2 C33 . . 91.1(3) ?
C28 I2 O3 . . 73.84(17) ?
C33A I2 O3 . . 168.9(4) ?
C33 I2 O3 . . 159.0(2) ?
C22 O3 I2 . . 113.3(3) ?

loop_
_geom_bond_atom_site_label_1
_geom_bond_atom_site_label_2
_geom_bond_site_symmetry_2
_geom_bond_distance
_geom_bond_publ_flag
C1 F2 . 1.330(8) ?
C1 F1 . 1.332(9) ?
C1 F3 . 1.346(8) ?
C1 C3 . 1.540(10) ?
C2 F6 . 1.320(11) ?
C2 F4 . 1.336(8) ?
C2 F5 . 1.339(10) ?
C2 C3 . 1.539(10) ?
C3 O1 . 1.354(7) ?
C3 C4 . 1.564(7) ?
C4 C5 . 1.39 ?
C4 C9 . 1.39 ?
C5 C6 . 1.39 ?
C6 C7 . 1.39 ?
C7 C8 . 1.39 ?
C8 C9 . 1.39 ?
C9 I1 . 2.114(3) ?
C10 C11 . 1.512(10) ?
C11 C12 . 1.531(10) ?
C12 C13 . 1.543(9) ?
C13 C14 . 1.280(9) ?
C13 N1 . 1.435(8) ?
C14 C15 . 1.485(9) ?
C14 I1 . 2.190(7) ?
C15 C16 . 1.530(10) ?
C16 C17 . 1.517(11) ?
C18 O2 . 1.241(8) ?
C18 N1 . 1.363(8) ?
C18 C19 . 1.491(10) ?
I1 O1 . 2.399(5) ?
C1A F2A . 1.326(12) ?
C1A F1A . 1.328(13) ?
C1A F3A . 1.349(13) ?
C1A C3A . 1.534(13) ?
C2A F6A . 1.311(14) ?
C2A F5A . 1.336(14) ?
C2A F4A . 1.336(12) ?
C2A C3A . 1.551(13) ?
C3A O1A . 1.349(11) ?
C3A C4A . 1.559(10) ?
C4A C5A . 1.39 ?
C4A C9A . 1.39 ?
C5A C6A . 1.39 ?
C6A C7A . 1.39 ?
C7A C8A . 1.39 ?
C8A C9A . 1.39 ?
C9A I1A . 2.110(8) ?
C10A C11A . 1.513(14) ?
C11A C12A . 1.533(14) ?
C12A C13A . 1.534(13) ?
C13A C14A . 1.285(13) ?
C13A N1A . 1.442(12) ?
C14A C15A . 1.492(13) ?
C14A I1A . 2.204(11) ?
C15A C16A . 1.531(14) ?
C16A C17A . 1.518(15) ?
C18A O2A . 1.245(12) ?
C18A N1A . 1.372(13) ?
C18A C19A . 1.490(14) ?
I1A O1A . 2.414(10) ?
C20 F7 . 1.336(7) ?
C20 F8 . 1.339(6) ?
C20 F9 . 1.351(7) ?
C20 C22 . 1.549(8) ?
C21 F12 . 1.341(7) ?
C21 F10 . 1.344(7) ?
C21 F11 . 1.348(7) ?
C21 C22 . 1.534(9) ?
C22 O3 . 1.369(6) ?
C22 C23 . 1.535(7) ?
C23 C28 . 1.381(8) ?
C23 C24 . 1.397(7) ?
C24 C25 . 1.387(8) ?
C25 C26 . 1.370(9) ?
C26 C27 . 1.389(8) ?
C27 C28 . 1.373(8) ?
C28 I2 . 2.125(5) ?
C29 C30 . 1.490(18) ?
C30 C31 . 1.49(2) ?
C31 C32 . 1.535(19) ?
C32 C33 . 1.321(10) ?
C32 N2 . 1.437(10) ?
C33 C34 . 1.521(18) ?
C33 I2 . 2.169(8) ?
C34 C35 . 1.542(18) ?
C35 C36 . 1.532(16) ?
C37 O4 . 1.224(9) ?
C37 N2 . 1.372(11) ?
C37 C38 . 1.495(12) ?
C29A C30A . 1.49(2) ?
C30A C31A . 1.49(2) ?
C31A C32A . 1.53(2) ?
C32A C33A . 1.316(12) ?
C32A N2A . 1.439(12) ?
C33A C34A . 1.52(2) ?
C33A I2 . 2.153(11) ?
C34A C35A . 1.54(2) ?
C35A C36A . 1.529(18) ?
C37A O4A . 1.222(11) ?
C37A N2A . 1.372(13) ?
C37A C38A . 1.495(13) ?
I2 O3 . 2.391(4) ?
